data_7214819
loop_
_publ_author_name
'Suhonen, Aku'
'Nauha, Elisa'
'Salorinne, Kirsi'
'Helttunen, Kaisa'
'Nissinen, Maija'

_publ_section_title
;
 Structural analysis of two foldamer-type oligoamides -- the effect of
 hydrogen bonding on solvate formation, crystal structures and molecular
 conformation
;
_journal_issue 21
_journal_name_full CrystEngComm
_journal_page_first 7398
_journal_paper_doi 10.1039/c2ce25981h
_journal_volume 14
_journal_year 2012
_chemical_formula_moiety 'C34 H26 N4 O4, C2 H6 O S'
_chemical_formula_sum 'C36 H32 N4 O5 S'
_chemical_formula_weight 632.72
_chemical_name_systematic
;
?
;
_space_group_IT_number 2
_symmetry_cell_setting triclinic
_symmetry_space_group_name_Hall '-P 1'
_symmetry_space_group_name_H-M 'P -1'
_atom_sites_solution_hydrogens geom
_atom_sites_solution_primary direct
_atom_sites_solution_secondary difmap
_audit_creation_method SHELXL-97
_cell_angle_alpha 114.149(2)
_cell_angle_beta 97.447(2)
_cell_angle_gamma 100.481(4)
_cell_formula_units_Z 2
_cell_length_a 8.8810(4)
_cell_length_b 14.2224(7)
_cell_length_c 14.3149(6)
_cell_measurement_temperature 173(2)
_cell_volume 1579.84(13)
_computing_structure_refinement 'SHELXL-97 (Sheldrick, 1997)'
_computing_structure_solution 'SHELXS-97 (Sheldrick, 1990)'
_diffrn_ambient_temperature 173(2)
_diffrn_measured_fraction_theta_full 0.949
_diffrn_measured_fraction_theta_max 0.949
_diffrn_radiation_monochromator graphite
_diffrn_radiation_source 'fine-focus sealed tube'
_diffrn_radiation_type CuK\a
_diffrn_radiation_wavelength 1.54178
_diffrn_reflns_av_R_equivalents 0.0582
_diffrn_reflns_av_sigmaI/netI 0.0532
_diffrn_reflns_limit_h_max 10
_diffrn_reflns_limit_h_min -9
_diffrn_reflns_limit_k_max 16
_diffrn_reflns_limit_k_min -16
_diffrn_reflns_limit_l_max 16
_diffrn_reflns_limit_l_min -16
_diffrn_reflns_number 8159
_diffrn_reflns_theta_full 67.02
_diffrn_reflns_theta_max 67.02
_diffrn_reflns_theta_min 3.47
_exptl_absorpt_coefficient_mu 1.322
_exptl_absorpt_correction_T_max 0.9249
_exptl_absorpt_correction_T_min 0.8575
_exptl_absorpt_correction_type multi-scan
_exptl_absorpt_process_details
;
Denzo (otwinowski, Borek, Majewski & Minor, 2003)
;
_exptl_crystal_colour colorless
_exptl_crystal_density_diffrn 1.330
_exptl_crystal_density_method 'not measured'
_exptl_crystal_description block
_exptl_crystal_F_000 664
_exptl_crystal_size_max 0.12
_exptl_crystal_size_mid 0.08
_exptl_crystal_size_min 0.06
_refine_diff_density_max 0.569
_refine_diff_density_min -0.489
_refine_diff_density_rms 0.051
_refine_ls_extinction_method none
_refine_ls_goodness_of_fit_ref 1.046
_refine_ls_hydrogen_treatment mixed
_refine_ls_matrix_type full
_refine_ls_number_parameters 429
_refine_ls_number_reflns 5350
_refine_ls_number_restraints 0
_refine_ls_restrained_S_all 1.046
_refine_ls_R_factor_all 0.0751
_refine_ls_R_factor_gt 0.0506
_refine_ls_shift/su_max 0.001
_refine_ls_shift/su_mean 0.000
_refine_ls_structure_factor_coef Fsqd
_refine_ls_weighting_details 'calc w=1/[\s^2^(Fo^2^)+(0.0513P)^2^+1.2544P] where P=(Fo^2^+2Fc^2^)/3'
_refine_ls_weighting_scheme calc
_refine_ls_wR_factor_gt 0.1180
_refine_ls_wR_factor_ref 0.1335
_reflns_number_gt 3978
_reflns_number_total 5350
_reflns_threshold_expression >2sigma(I)
_cod_data_source_file c2ce25981h.txt
_cod_data_source_block 2-DMSO_II
_cod_original_cell_volume 1579.84(12)
_cod_original_sg_symbol_H-M P-1
_cod_database_code 7214819

loop_
_symmetry_equiv_pos_as_xyz
'x, y, z'
'-x, -y, -z'

loop_
_atom_site_label
_atom_site_type_symbol
_atom_site_fract_x
_atom_site_fract_y
_atom_site_fract_z
_atom_site_U_iso_or_equiv
_atom_site_adp_type
_atom_site_occupancy
_atom_site_symmetry_multiplicity
_atom_site_calc_flag
_atom_site_refinement_flags
O1 O 0.3894(2) -0.18827(15) -0.00963(13) 0.0346(4) Uani 1 1 d .
O2 O 0.4936(2) 0.08373(16) 0.29091(14) 0.0384(5) Uani 1 1 d .
O3 O 0.0959(2) 0.23870(15) 0.44296(14) 0.0356(5) Uani 1 1 d .
O4 O 0.1092(2) 0.56109(15) 0.75039(14) 0.0355(5) Uani 1 1 d .
N1 N 0.5036(3) -0.12092(17) 0.16150(17) 0.0289(5) Uani 1 1 d .
H1N H 0.498(3) -0.110(2) 0.225(2) 0.035 Uiso 1 1 d .
N2 N 0.5466(2) 0.07550(18) 0.13745(17) 0.0287(5) Uani 1 1 d .
H2N H 0.543(3) 0.107(2) 0.099(2) 0.034 Uiso 1 1 d .
N3 N -0.0189(3) 0.34280(17) 0.38834(17) 0.0283(5) Uani 1 1 d .
H3N H -0.028(3) 0.363(2) 0.343(2) 0.034 Uiso 1 1 d .
N4 N 0.0603(3) 0.39884(18) 0.61179(17) 0.0297(5) Uani 1 1 d .
H4N H 0.095(3) 0.347(2) 0.575(2) 0.036 Uiso 1 1 d .
C1 C 0.1270(3) -0.3133(2) 0.0078(2) 0.0315(6) Uani 1 1 d .
H1 H 0.1432 -0.3259 -0.0602 0.038 Uiso 1 1 calc R
C2 C -0.0074(3) -0.3712(2) 0.0177(2) 0.0371(7) Uani 1 1 d .
H2 H -0.0824 -0.4238 -0.0435 0.045 Uiso 1 1 calc R
C3 C -0.0337(4) -0.3535(2) 0.1153(2) 0.0432(7) Uani 1 1 d .
H3 H -0.1269 -0.3932 0.1215 0.052 Uiso 1 1 calc R
C4 C 0.0765(3) -0.2776(2) 0.2044(2) 0.0422(7) Uani 1 1 d .
H4 H 0.0589 -0.2654 0.2720 0.051 Uiso 1 1 calc R
C5 C 0.2123(3) -0.2193(2) 0.1955(2) 0.0345(6) Uani 1 1 d .
H5 H 0.2875 -0.1674 0.2570 0.041 Uiso 1 1 calc R
C6 C 0.2387(3) -0.2368(2) 0.0965(2) 0.0268(6) Uani 1 1 d .
C7 C 0.3825(3) -0.1789(2) 0.0789(2) 0.0264(6) Uani 1 1 d .
C8 C 0.6497(3) -0.0689(2) 0.15151(19) 0.0271(6) Uani 1 1 d .
C9 C 0.7754(3) -0.1136(2) 0.1547(2) 0.0351(6) Uani 1 1 d .
H9 H 0.7643 -0.1743 0.1682 0.042 Uiso 1 1 calc R
C10 C 0.9167(3) -0.0709(2) 0.1385(2) 0.0381(7) Uani 1 1 d .
H10 H 1.0024 -0.1019 0.1411 0.046 Uiso 1 1 calc R
C11 C 0.9323(3) 0.0168(2) 0.1185(2) 0.0357(6) Uani 1 1 d .
H11 H 1.0280 0.0451 0.1050 0.043 Uiso 1 1 calc R
C12 C 0.8090(3) 0.0641(2) 0.1178(2) 0.0319(6) Uani 1 1 d .
H12 H 0.8208 0.1248 0.1043 0.038 Uiso 1 1 calc R
C13 C 0.6682(3) 0.0230(2) 0.13686(19) 0.0265(5) Uani 1 1 d .
C14 C 0.4706(3) 0.1065(2) 0.2179(2) 0.0288(6) Uani 1 1 d .
C15 C 0.3546(3) 0.16971(19) 0.21187(19) 0.0267(5) Uani 1 1 d .
C16 C 0.3215(3) 0.1983(2) 0.1315(2) 0.0318(6) Uani 1 1 d .
H16 H 0.3733 0.1775 0.0750 0.038 Uiso 1 1 calc R
C17 C 0.2127(3) 0.2572(2) 0.1338(2) 0.0363(7) Uani 1 1 d .
H17 H 0.1906 0.2769 0.0786 0.044 Uiso 1 1 calc R
C18 C 0.1359(3) 0.2876(2) 0.2149(2) 0.0313(6) Uani 1 1 d .
H18 H 0.0628 0.3290 0.2159 0.038 Uiso 1 1 calc R
C19 C 0.1655(3) 0.25774(19) 0.29563(19) 0.0263(5) Uani 1 1 d .
C20 C 0.2760(3) 0.1997(2) 0.2936(2) 0.0280(6) Uani 1 1 d .
H20 H 0.2985 0.1800 0.3488 0.034 Uiso 1 1 calc R
C21 C 0.0787(3) 0.2791(2) 0.38192(19) 0.0270(6) Uani 1 1 d .
C22 C -0.1274(3) 0.36631(19) 0.4547(2) 0.0269(6) Uani 1 1 d .
C23 C -0.2764(3) 0.3647(2) 0.4081(2) 0.0340(6) Uani 1 1 d .
H23 H -0.3035 0.3431 0.3346 0.041 Uiso 1 1 calc R
C24 C -0.3850(3) 0.3943(2) 0.4678(2) 0.0396(7) Uani 1 1 d .
H24 H -0.4851 0.3950 0.4358 0.048 Uiso 1 1 calc R
C25 C -0.3481(3) 0.4226(2) 0.5740(2) 0.0403(7) Uani 1 1 d .
H25 H -0.4232 0.4424 0.6150 0.048 Uiso 1 1 calc R
C26 C -0.2027(3) 0.4224(2) 0.6207(2) 0.0353(6) Uani 1 1 d .
H26 H -0.1791 0.4400 0.6934 0.042 Uiso 1 1 calc R
C27 C -0.0896(3) 0.3965(2) 0.5619(2) 0.0285(6) Uani 1 1 d .
C28 C 0.1472(3) 0.4781(2) 0.70404(19) 0.0284(6) Uani 1 1 d .
C29 C 0.2945(3) 0.4600(2) 0.7502(2) 0.0295(6) Uani 1 1 d .
C30 C 0.3962(3) 0.5454(2) 0.8384(2) 0.0364(6) Uani 1 1 d .
H30 H 0.3745 0.6134 0.8646 0.044 Uiso 1 1 calc R
C31 C 0.5287(3) 0.5314(2) 0.8877(3) 0.0451(7) Uani 1 1 d .
H31 H 0.5977 0.5899 0.9480 0.054 Uiso 1 1 calc R
C32 C 0.5614(4) 0.4336(3) 0.8504(3) 0.0458(8) Uani 1 1 d .
H32 H 0.6520 0.4245 0.8855 0.055 Uiso 1 1 calc R
C33 C 0.4629(3) 0.3485(2) 0.7622(3) 0.0429(7) Uani 1 1 d .
H33 H 0.4869 0.2813 0.7356 0.051 Uiso 1 1 calc R
C34 C 0.3294(3) 0.3612(2) 0.7126(2) 0.0355(6) Uani 1 1 d .
H34 H 0.2609 0.3022 0.6525 0.043 Uiso 1 1 calc R
S100 S 0.73366(11) -0.02311(7) 0.43294(6) 0.0549(2) Uani 1 1 d .
O100 O 0.5667(3) -0.08710(17) 0.37567(16) 0.0531(6) Uani 1 1 d .
C100 C 0.7660(5) -0.0350(3) 0.5525(3) 0.0591(9) Uani 1 1 d .
H10A H 0.6787 -0.0198 0.5867 0.089 Uiso 1 1 calc R
H10B H 0.8646 0.0159 0.5991 0.089 Uiso 1 1 calc R
H10C H 0.7724 -0.1077 0.5374 0.089 Uiso 1 1 calc R
C101 C 0.7309(5) 0.1131(3) 0.4886(3) 0.0716(12) Uani 1 1 d .
H10D H 0.6980 0.1324 0.4323 0.107 Uiso 1 1 calc R
H10E H 0.8364 0.1577 0.5294 0.107 Uiso 1 1 calc R
H10F H 0.6568 0.1244 0.5348 0.107 Uiso 1 1 calc R

loop_
_atom_site_aniso_label
_atom_site_aniso_U_11
_atom_site_aniso_U_22
_atom_site_aniso_U_33
_atom_site_aniso_U_23
_atom_site_aniso_U_13
_atom_site_aniso_U_12
O1 0.0365(11) 0.0414(11) 0.0269(10) 0.0170(9) 0.0095(8) 0.0063(9)
O2 0.0479(12) 0.0505(12) 0.0298(10) 0.0221(9) 0.0132(9) 0.0291(10)
O3 0.0497(12) 0.0367(11) 0.0321(10) 0.0185(9) 0.0162(9) 0.0252(9)
O4 0.0434(11) 0.0351(11) 0.0295(10) 0.0105(8) 0.0090(8) 0.0224(9)
N1 0.0308(12) 0.0330(12) 0.0251(11) 0.0140(10) 0.0083(10) 0.0096(10)
N2 0.0282(12) 0.0349(13) 0.0325(12) 0.0203(10) 0.0102(10) 0.0148(10)
N3 0.0307(12) 0.0339(12) 0.0265(11) 0.0156(10) 0.0094(10) 0.0155(10)
N4 0.0322(12) 0.0338(13) 0.0259(11) 0.0116(10) 0.0088(10) 0.0177(10)
C1 0.0313(14) 0.0346(15) 0.0322(14) 0.0170(12) 0.0068(12) 0.0119(12)
C2 0.0341(15) 0.0346(16) 0.0422(16) 0.0179(13) 0.0063(13) 0.0074(12)
C3 0.0351(16) 0.0471(18) 0.0543(19) 0.0298(16) 0.0122(15) 0.0072(14)
C4 0.0413(17) 0.0525(19) 0.0413(17) 0.0273(15) 0.0168(14) 0.0107(15)
C5 0.0348(15) 0.0386(16) 0.0318(14) 0.0159(13) 0.0106(12) 0.0110(12)
C6 0.0272(13) 0.0298(14) 0.0311(14) 0.0170(12) 0.0094(11) 0.0145(11)
C7 0.0308(14) 0.0260(13) 0.0292(14) 0.0142(11) 0.0100(11) 0.0160(11)
C8 0.0259(13) 0.0310(14) 0.0257(13) 0.0123(11) 0.0079(11) 0.0093(11)
C9 0.0373(16) 0.0371(16) 0.0360(15) 0.0181(13) 0.0088(13) 0.0169(13)
C10 0.0319(15) 0.0472(18) 0.0386(16) 0.0174(14) 0.0093(13) 0.0217(13)
C11 0.0264(14) 0.0425(16) 0.0355(15) 0.0132(13) 0.0087(12) 0.0116(12)
C12 0.0285(14) 0.0319(14) 0.0347(14) 0.0145(12) 0.0079(12) 0.0070(12)
C13 0.0241(13) 0.0293(14) 0.0249(13) 0.0097(11) 0.0048(10) 0.0104(11)
C14 0.0292(14) 0.0308(14) 0.0269(13) 0.0129(12) 0.0051(11) 0.0101(11)
C15 0.0257(13) 0.0261(13) 0.0269(13) 0.0101(11) 0.0051(11) 0.0082(11)
C16 0.0353(15) 0.0371(15) 0.0322(14) 0.0194(12) 0.0134(12) 0.0172(12)
C17 0.0449(17) 0.0445(17) 0.0355(15) 0.0265(14) 0.0143(13) 0.0235(14)
C18 0.0355(15) 0.0334(15) 0.0331(14) 0.0180(12) 0.0103(12) 0.0180(12)
C19 0.0278(13) 0.0224(13) 0.0257(13) 0.0071(11) 0.0032(11) 0.0100(11)
C20 0.0314(14) 0.0271(13) 0.0259(13) 0.0122(11) 0.0039(11) 0.0089(11)
C21 0.0311(14) 0.0253(13) 0.0252(13) 0.0102(11) 0.0050(11) 0.0121(11)
C22 0.0281(14) 0.0239(13) 0.0305(14) 0.0115(11) 0.0093(11) 0.0100(11)
C23 0.0316(15) 0.0338(15) 0.0345(15) 0.0129(12) 0.0048(12) 0.0112(12)
C24 0.0246(14) 0.0418(17) 0.0493(18) 0.0173(14) 0.0055(13) 0.0106(12)
C25 0.0318(15) 0.0461(18) 0.0469(18) 0.0199(15) 0.0185(14) 0.0142(13)
C26 0.0368(16) 0.0384(16) 0.0346(15) 0.0164(13) 0.0152(13) 0.0136(13)
C27 0.0297(14) 0.0271(13) 0.0315(14) 0.0140(12) 0.0086(11) 0.0106(11)
C28 0.0334(14) 0.0329(15) 0.0249(13) 0.0152(12) 0.0116(11) 0.0133(12)
C29 0.0307(14) 0.0327(14) 0.0304(14) 0.0169(12) 0.0108(11) 0.0110(12)
C30 0.0375(16) 0.0342(15) 0.0384(16) 0.0153(13) 0.0088(13) 0.0137(13)
C31 0.0365(16) 0.0408(17) 0.0514(18) 0.0191(15) -0.0023(14) 0.0065(13)
C32 0.0343(16) 0.0511(19) 0.058(2) 0.0317(17) 0.0012(15) 0.0145(14)
C33 0.0429(17) 0.0393(17) 0.0548(19) 0.0251(15) 0.0097(15) 0.0208(14)
C34 0.0359(16) 0.0344(15) 0.0365(15) 0.0142(13) 0.0074(13) 0.0142(13)
S100 0.0679(6) 0.0572(5) 0.0358(4) 0.0209(4) 0.0095(4) 0.0082(4)
O100 0.0721(15) 0.0429(12) 0.0317(11) 0.0163(10) -0.0009(10) -0.0045(11)
C100 0.089(3) 0.053(2) 0.0448(19) 0.0268(17) 0.0132(19) 0.032(2)
C101 0.085(3) 0.050(2) 0.063(2) 0.0330(19) -0.027(2) -0.0116(19)

loop_
_atom_type_symbol
_atom_type_description
_atom_type_scat_dispersion_real
_atom_type_scat_dispersion_imag
_atom_type_scat_source
C C 0.0181 0.0091 'International Tables Vol C Tables 4.2.6.8 and 6.1.1.4'
H H 0.0000 0.0000 'International Tables Vol C Tables 4.2.6.8 and 6.1.1.4'
N N 0.0311 0.0180 'International Tables Vol C Tables 4.2.6.8 and 6.1.1.4'
O O 0.0492 0.0322 'International Tables Vol C Tables 4.2.6.8 and 6.1.1.4'
S S 0.3331 0.5567 'International Tables Vol C Tables 4.2.6.8 and 6.1.1.4'

loop_
_geom_angle_atom_site_label_1
_geom_angle_atom_site_label_2
_geom_angle_atom_site_label_3
_geom_angle
C7 N1 C8 121.9(2)
C7 N1 H1N 122.5(19)
C8 N1 H1N 115.5(19)
C14 N2 C13 122.9(2)
C14 N2 H2N 116.3(19)
C13 N2 H2N 117.3(19)
C21 N3 C22 128.2(2)
C21 N3 H3N 116(2)
C22 N3 H3N 115(2)
C28 N4 C27 124.7(2)
C28 N4 H4N 122(2)
C27 N4 H4N 113(2)
C2 C1 C6 120.4(3)
C2 C1 H1 119.8
C6 C1 H1 119.8
C3 C2 C1 120.6(3)
C3 C2 H2 119.7
C1 C2 H2 119.7
C2 C3 C4 119.6(3)
C2 C3 H3 120.2
C4 C3 H3 120.2
C3 C4 C5 120.3(3)
C3 C4 H4 119.8
C5 C4 H4 119.8
C4 C5 C6 120.1(3)
C4 C5 H5 119.9
C6 C5 H5 119.9
C1 C6 C5 118.9(2)
C1 C6 C7 117.1(2)
C5 C6 C7 124.0(2)
O1 C7 N1 121.8(2)
O1 C7 C6 120.5(2)
N1 C7 C6 117.6(2)
C9 C8 C13 119.6(2)
C9 C8 N1 118.2(2)
C13 C8 N1 122.2(2)
C10 C9 C8 120.8(3)
C10 C9 H9 119.6
C8 C9 H9 119.6
C11 C10 C9 119.5(2)
C11 C10 H10 120.2
C9 C10 H10 120.2
C10 C11 C12 120.3(3)
C10 C11 H11 119.8
C12 C11 H11 119.8
C11 C12 C13 120.3(3)
C11 C12 H12 119.9
C13 C12 H12 119.9
C12 C13 C8 119.3(2)
C12 C13 N2 118.2(2)
C8 C13 N2 122.5(2)
O2 C14 N2 122.4(2)
O2 C14 C15 120.9(2)
N2 C14 C15 116.7(2)
C16 C15 C20 119.4(2)
C16 C15 C14 124.3(2)
C20 C15 C14 116.3(2)
C15 C16 C17 119.7(2)
C15 C16 H16 120.2
C17 C16 H16 120.2
C18 C17 C16 121.0(2)
C18 C17 H17 119.5
C16 C17 H17 119.5
C17 C18 C19 120.1(2)
C17 C18 H18 120.0
C19 C18 H18 120.0
C20 C19 C18 118.7(2)
C20 C19 C21 117.3(2)
C18 C19 C21 123.9(2)
C19 C20 C15 121.2(2)
C19 C20 H20 119.4
C15 C20 H20 119.4
O3 C21 N3 122.5(2)
O3 C21 C19 120.6(2)
N3 C21 C19 116.9(2)
C27 C22 C23 119.4(2)
C27 C22 N3 123.9(2)
C23 C22 N3 116.6(2)
C24 C23 C22 120.6(3)
C24 C23 H23 119.7
C22 C23 H23 119.7
C25 C24 C23 120.0(3)
C25 C24 H24 120.0
C23 C24 H24 120.0
C26 C25 C24 120.1(2)
C26 C25 H25 119.9
C24 C25 H25 119.9
C25 C26 C27 120.5(3)
C25 C26 H26 119.7
C27 C26 H26 119.7
C22 C27 C26 119.4(2)
C22 C27 N4 120.9(2)
C26 C27 N4 119.7(2)
O4 C28 N4 122.9(2)
O4 C28 C29 120.5(2)
N4 C28 C29 116.6(2)
C30 C29 C34 119.0(2)
C30 C29 C28 117.6(2)
C34 C29 C28 123.3(2)
C31 C30 C29 120.0(3)
C31 C30 H30 120.0
C29 C30 H30 120.0
C32 C31 C30 120.5(3)
C32 C31 H31 119.7
C30 C31 H31 119.7
C31 C32 C33 120.1(3)
C31 C32 H32 119.9
C33 C32 H32 119.9
C32 C33 C34 119.9(3)
C32 C33 H33 120.0
C34 C33 H33 120.0
C33 C34 C29 120.4(3)
C33 C34 H34 119.8
C29 C34 H34 119.8
O100 S100 C101 106.58(17)
O100 S100 C100 105.82(16)
C101 S100 C100 97.27(17)
S100 C100 H10A 109.5
S100 C100 H10B 109.5
H10A C100 H10B 109.5
S100 C100 H10C 109.5
H10A C100 H10C 109.5
H10B C100 H10C 109.5
S100 C101 H10D 109.5
S100 C101 H10E 109.5
H10D C101 H10E 109.5
S100 C101 H10F 109.5
H10D C101 H10F 109.5
H10E C101 H10F 109.5

loop_
_geom_bond_atom_site_label_1
_geom_bond_atom_site_label_2
_geom_bond_distance
O1 C7 1.230(3)
O2 C14 1.218(3)
O3 C21 1.235(3)
O4 C28 1.228(3)
N1 C7 1.336(3)
N1 C8 1.427(3)
N1 H1N 0.87(3)
N2 C14 1.367(3)
N2 C13 1.419(3)
N2 H2N 0.84(3)
N3 C21 1.348(3)
N3 C22 1.428(3)
N3 H3N 0.81(3)
N4 C28 1.346(3)
N4 C27 1.414(3)
N4 H4N 0.85(3)
C1 C2 1.380(4)
C1 C6 1.390(4)
C1 H1 0.9500
C2 C3 1.373(4)
C2 H2 0.9500
C3 C4 1.384(4)
C3 H3 0.9500
C4 C5 1.386(4)
C4 H4 0.9500
C5 C6 1.395(4)
C5 H5 0.9500
C6 C7 1.498(4)
C8 C9 1.386(4)
C8 C13 1.392(4)
C9 C10 1.382(4)
C9 H9 0.9500
C10 C11 1.378(4)
C10 H10 0.9500
C11 C12 1.386(4)
C11 H11 0.9500
C12 C13 1.390(4)
C12 H12 0.9500
C14 C15 1.502(3)
C15 C16 1.383(4)
C15 C20 1.396(3)
C16 C17 1.385(4)
C16 H16 0.9500
C17 C18 1.380(4)
C17 H17 0.9500
C18 C19 1.396(3)
C18 H18 0.9500
C19 C20 1.388(3)
C19 C21 1.496(3)
C20 H20 0.9500
C22 C27 1.388(4)
C22 C23 1.394(4)
C23 C24 1.380(4)
C23 H23 0.9500
C24 C25 1.378(4)
C24 H24 0.9500
C25 C26 1.376(4)
C25 H25 0.9500
C26 C27 1.397(4)
C26 H26 0.9500
C28 C29 1.501(4)
C29 C30 1.391(4)
C29 C34 1.394(4)
C30 C31 1.382(4)
C30 H30 0.9500
C31 C32 1.372(4)
C31 H31 0.9500
C32 C33 1.379(4)
C32 H32 0.9500
C33 C34 1.381(4)
C33 H33 0.9500
C34 H34 0.9500
S100 O100 1.511(2)
S100 C101 1.774(4)
S100 C100 1.779(3)
C100 H10A 0.9800
C100 H10B 0.9800
C100 H10C 0.9800
C101 H10D 0.9800
C101 H10E 0.9800
C101 H10F 0.9800

loop_
_geom_hbond_atom_site_label_D
_geom_hbond_atom_site_label_H
_geom_hbond_atom_site_label_A
_geom_hbond_distance_DH
_geom_hbond_distance_HA
_geom_hbond_distance_DA
_geom_hbond_angle_DHA
_geom_hbond_site_symmetry_A
N1 H1N O100 0.87(3) 2.03(3) 2.863(3) 159(3) .
N2 H2N O1 0.84(3) 2.12(3) 2.929(3) 162(3) 2_655
N3 H3N O4 0.81(3) 2.16(3) 2.943(3) 161(3) 2_566
N4 H4N O3 0.85(3) 1.89(3) 2.662(3) 150(3) .

loop_
_geom_torsion_atom_site_label_1
_geom_torsion_atom_site_label_2
_geom_torsion_atom_site_label_3
_geom_torsion_atom_site_label_4
_geom_torsion
C6 C1 C2 C3 0.6(4)
C1 C2 C3 C4 -0.6(4)
C2 C3 C4 C5 0.3(5)
C3 C4 C5 C6 0.0(4)
C2 C1 C6 C5 -0.3(4)
C2 C1 C6 C7 179.0(2)
C4 C5 C6 C1 -0.1(4)
C4 C5 C6 C7 -179.2(2)
C8 N1 C7 O1 -1.8(4)
C8 N1 C7 C6 175.5(2)
C1 C6 C7 O1 10.1(3)
C5 C6 C7 O1 -170.7(2)
C1 C6 C7 N1 -167.2(2)
C5 C6 C7 N1 11.9(4)
C7 N1 C8 C9 -104.2(3)
C7 N1 C8 C13 74.5(3)
C13 C8 C9 C10 -3.1(4)
N1 C8 C9 C10 175.7(2)
C8 C9 C10 C11 -0.3(4)
C9 C10 C11 C12 2.0(4)
C10 C11 C12 C13 -0.3(4)
C11 C12 C13 C8 -3.1(4)
C11 C12 C13 N2 178.8(2)
C9 C8 C13 C12 4.8(4)
N1 C8 C13 C12 -174.0(2)
C9 C8 C13 N2 -177.2(2)
N1 C8 C13 N2 4.1(4)
C14 N2 C13 C12 -128.6(3)
C14 N2 C13 C8 53.3(4)
C13 N2 C14 O2 -5.9(4)
C13 N2 C14 C15 174.7(2)
O2 C14 C15 C16 -179.7(3)
N2 C14 C15 C16 -0.4(4)
O2 C14 C15 C20 -0.2(4)
N2 C14 C15 C20 179.1(2)
C20 C15 C16 C17 0.8(4)
C14 C15 C16 C17 -179.7(2)
C15 C16 C17 C18 -0.3(4)
C16 C17 C18 C19 -1.0(4)
C17 C18 C19 C20 1.7(4)
C17 C18 C19 C21 -174.8(3)
C18 C19 C20 C15 -1.2(4)
C21 C19 C20 C15 175.5(2)
C16 C15 C20 C19 -0.1(4)
C14 C15 C20 C19 -179.6(2)
C22 N3 C21 O3 -6.8(4)
C22 N3 C21 C19 172.4(2)
C20 C19 C21 O3 -6.0(4)
C18 C19 C21 O3 170.5(3)
C20 C19 C21 N3 174.7(2)
C18 C19 C21 N3 -8.8(4)
C21 N3 C22 C27 48.3(4)
C21 N3 C22 C23 -135.9(3)
C27 C22 C23 C24 1.0(4)
N3 C22 C23 C24 -175.1(2)
C22 C23 C24 C25 -1.9(4)
C23 C24 C25 C26 0.5(4)
C24 C25 C26 C27 1.9(4)
C23 C22 C27 C26 1.4(4)
N3 C22 C27 C26 177.1(2)
C23 C22 C27 N4 179.9(2)
N3 C22 C27 N4 -4.4(4)
C25 C26 C27 C22 -2.8(4)
C25 C26 C27 N4 178.7(3)
C28 N4 C27 C22 135.7(3)
C28 N4 C27 C26 -45.8(4)
C27 N4 C28 O4 -5.9(4)
C27 N4 C28 C29 173.1(2)
O4 C28 C29 C30 -8.8(4)
N4 C28 C29 C30 172.2(2)
O4 C28 C29 C34 167.6(3)
N4 C28 C29 C34 -11.4(4)
C34 C29 C30 C31 -0.5(4)
C28 C29 C30 C31 176.1(3)
C29 C30 C31 C32 0.1(5)
C30 C31 C32 C33 0.8(5)
C31 C32 C33 C34 -1.4(5)
C32 C33 C34 C29 1.0(4)
C30 C29 C34 C33 -0.1(4)
C28 C29 C34 C33 -176.4(3)
